data_4111874
loop_
_publ_author_name
'Vilma R. Bojan'
'Eduardo J. Fern\'andez'
'Antonio Laguna'
'Jos\'e M. L\'opez-de-Luzuriaga'
'Miguel Monge'
'M. Elena Olmos'
'Cristian Silvestru'

_publ_section_title
;
 Phosphorescent Excited State of [Au2{(Ph2Sb)2O}3]2+: Jahn-Teller
 Distortion at Only One Gold(I) Center
;
_journal_name_full 'Journal of the American Chemical Society'
_journal_page_first 11564
_journal_page_last 11565
_journal_paper_doi 10.1021/ja053237+
_journal_volume 127
_journal_year 2005
_chemical_formula_sum 'C74 H65 Au2 Cl2 O11.5 Sb6'
_chemical_formula_weight 2333.59
_chemical_name_systematic
; 
 ? 
;
_space_group_IT_number 15
_symmetry_cell_setting monoclinic
_symmetry_space_group_name_Hall '-C 2yc'
_symmetry_space_group_name_H-M 'C 1 2/c 1'
_atom_sites_solution_hydrogens geom
_atom_sites_solution_primary direct
_atom_sites_solution_secondary difmap
_audit_creation_method SHELXL-97
_cell_angle_alpha 90.00
_cell_angle_beta 91.9957(7)
_cell_angle_gamma 90.00
_cell_formula_units_Z 4
_cell_length_a 14.2180(2)
_cell_length_b 25.1883(4)
_cell_length_c 22.2129(4)
_cell_measurement_reflns_used 9015
_cell_measurement_temperature 173(2)
_cell_measurement_theta_max 26.73
_cell_measurement_theta_min 5.13
_cell_volume 7950.2(2)
_computing_cell_refinement 'Denzo and Scalepack (Otwinowski and Minor,1997)'
_computing_data_collection 'Nonius KappaCCD'
_computing_data_reduction 'Denzo and Scalepack (Otwinowski and Minor,1997)'
_computing_molecular_graphics 'ORTEP-III for Windows'
_computing_publication_material SHELXL-97
_computing_structure_refinement 'SHELXL-97 (Sheldrick, 1997)'
_computing_structure_solution 'SHELXS-97 (Sheldrick, 1990)'
_diffrn_ambient_temperature 173(2)
_diffrn_detector_area_resol_mean 9
_diffrn_measured_fraction_theta_full 0.985
_diffrn_measured_fraction_theta_max 0.985
_diffrn_measurement_device_type ' Nonius KappaCCD'
_diffrn_measurement_method '\f & \w-scan'
_diffrn_radiation_monochromator graphite
_diffrn_radiation_source 'fine-focus sealed tube'
_diffrn_radiation_type MoK\a
_diffrn_radiation_wavelength 0.71073
_diffrn_reflns_av_R_equivalents 0.0601
_diffrn_reflns_av_sigmaI/netI 0.0546
_diffrn_reflns_limit_h_max 18
_diffrn_reflns_limit_h_min -18
_diffrn_reflns_limit_k_max 32
_diffrn_reflns_limit_k_min -32
_diffrn_reflns_limit_l_max 29
_diffrn_reflns_limit_l_min -29
_diffrn_reflns_number 26579
_diffrn_reflns_theta_full 26.73
_diffrn_reflns_theta_max 27.92
_diffrn_reflns_theta_min 0.00
_exptl_absorpt_coefficient_mu 5.803
_exptl_absorpt_correction_T_max 0.5945
_exptl_absorpt_correction_T_min 0.3248
_exptl_absorpt_correction_type multi-scan
_exptl_absorpt_process_details Scalepack
_exptl_crystal_colour colorless
_exptl_crystal_density_diffrn 1.950
_exptl_crystal_description 'rhomboidal prism'
_exptl_crystal_F_000 4396
_exptl_crystal_size_max 0.25
_exptl_crystal_size_mid 0.20
_exptl_crystal_size_min 0.10
_refine_diff_density_max 1.165
_refine_diff_density_min -0.691
_refine_diff_density_rms 0.138
_refine_ls_extinction_method none
_refine_ls_goodness_of_fit_ref 1.032
_refine_ls_hydrogen_treatment mixed
_refine_ls_matrix_type full
_refine_ls_number_parameters 444
_refine_ls_number_reflns 8319
_refine_ls_number_restraints 123
_refine_ls_restrained_S_all 1.026
_refine_ls_R_factor_all 0.0693
_refine_ls_R_factor_gt 0.0391
_refine_ls_shift/su_max 0.001
_refine_ls_shift/su_mean 0.000
_refine_ls_structure_factor_coef Fsqd
_refine_ls_weighting_details 'calc w=1/[\s^2^(Fo^2^)+(0.0401P)^2^+7.3516P] where P=(Fo^2^+2Fc^2^)/3'
_refine_ls_weighting_scheme calc
_refine_ls_wR_factor_gt 0.0806
_refine_ls_wR_factor_ref 0.0909
_reflns_number_gt 5960
_reflns_number_total 8319
_reflns_threshold_expression >2sigma(I)
_cod_data_source_file ja0532372Bsi20050524_043032.cif
_cod_data_source_block ele73n
_cod_depositor_comments
;
The following automatic conversions were performed:

'_exptl_absorpt_correction_type' value 'multiscan' changed to
'multi-scan' according to the built-in table from CIF Core dictionary
named 'cif_core.dic' version 2.4.1 from 2010-06-29.

Automatic conversion script
Id: cif_fix_values 1715 2011-07-08 13:25:40Z adriana 
;
_cod_original_formula_sum 'C74 H65 Au2 Cl2 O11.50 Sb6'
_cod_database_code 4111874

loop_
_symmetry_equiv_pos_as_xyz
'x, y, z'
'-x, y, -z+1/2'
'x+1/2, y+1/2, z'
'-x+1/2, y+1/2, -z+1/2'
'-x, -y, -z'
'x, -y, z-1/2'
'-x+1/2, -y+1/2, -z'
'x+1/2, -y+1/2, z-1/2'

loop_
_atom_site_label
_atom_site_type_symbol
_atom_site_fract_x
_atom_site_fract_y
_atom_site_fract_z
_atom_site_U_iso_or_equiv
_atom_site_adp_type
_atom_site_occupancy
_atom_site_symmetry_multiplicity
_atom_site_calc_flag
_atom_site_refinement_flags
Au Au -0.000607(17) 0.159481(9) 0.181738(10) 0.04279(9) Uani 1 1 d .
Sb1 Sb -0.17012(3) 0.120459(16) 0.172081(19) 0.04760(12) Uani 1 1 d .
Sb3 Sb 0.14778(3) 0.098647(16) 0.174308(19) 0.04779(12) Uani 1 1 d .
Sb2 Sb 0.02266(3) 0.262106(16) 0.17324(2) 0.04922(13) Uani 1 1 d .
O1 O -0.2125(3) 0.08947(17) 0.24703(19) 0.0616(12) Uani 1 1 d .
O2 O 0.0000 0.2968(2) 0.2500 0.0604(18) Uani 1 2 d S
C1 C -0.2047(4) 0.0550(2) 0.1161(3) 0.0511(15) Uani 1 1 d DU
C2 C -0.1351(5) 0.0181(3) 0.1043(3) 0.076(2) Uani 1 1 d DU
H2 H -0.0729 0.0226 0.1205 0.091 Uiso 1 1 calc R
C3 C -0.1582(6) -0.0260(3) 0.0683(4) 0.091(3) Uani 1 1 d DU
H3 H -0.1110 -0.0514 0.0602 0.109 Uiso 1 1 calc R
C4 C -0.2456(6) -0.0330(3) 0.0451(4) 0.085(2) Uani 1 1 d DU
H4 H -0.2601 -0.0637 0.0217 0.102 Uiso 1 1 calc R
C5 C -0.3134(6) 0.0037(3) 0.0550(4) 0.095(3) Uani 1 1 d DU
H5 H -0.3745 -0.0008 0.0370 0.114 Uiso 1 1 calc R
C6 C -0.2945(5) 0.0481(3) 0.0915(4) 0.075(2) Uani 1 1 d DU
H6 H -0.3426 0.0731 0.0991 0.090 Uiso 1 1 calc R
C11 C -0.2863(5) 0.1723(3) 0.1555(3) 0.0599(17) Uani 1 1 d DU
C12 C -0.3699(5) 0.1635(3) 0.1828(4) 0.088(3) Uani 1 1 d DU
H12 H -0.3771 0.1345 0.2096 0.106 Uiso 1 1 calc R
C13 C -0.4444(6) 0.1985(4) 0.1700(4) 0.103(3) Uani 1 1 d DU
H13 H -0.5024 0.1936 0.1892 0.124 Uiso 1 1 calc R
C14 C -0.4354(7) 0.2395(4) 0.1306(4) 0.100(3) Uani 1 1 d DU
H14 H -0.4877 0.2618 0.1210 0.120 Uiso 1 1 calc R
C15 C -0.3517(7) 0.2484(3) 0.1052(5) 0.102(3) Uani 1 1 d DU
H15 H -0.3452 0.2773 0.0782 0.123 Uiso 1 1 calc R
C16 C -0.2743(6) 0.2152(3) 0.1186(4) 0.081(2) Uani 1 1 d DU
H16 H -0.2147 0.2224 0.1023 0.097 Uiso 1 1 calc R
C21 C -0.0578(5) 0.3164(3) 0.1208(3) 0.0586(17) Uani 1 1 d DU
C22 C -0.0948(5) 0.3054(3) 0.0646(4) 0.078(2) Uani 1 1 d DU
H22 H -0.0826 0.2722 0.0460 0.094 Uiso 1 1 calc R
C23 C -0.1508(6) 0.3434(4) 0.0346(4) 0.095(3) Uani 1 1 d DU
H23 H -0.1762 0.3355 -0.0045 0.114 Uiso 1 1 calc R
C24 C -0.1697(8) 0.3902(4) 0.0590(4) 0.122(4) Uani 1 1 d DU
H24 H -0.2107 0.4147 0.0390 0.146 Uiso 1 1 calc R
C25 C -0.1293(11) 0.4014(4) 0.1123(6) 0.182(7) Uani 1 1 d DU
H25 H -0.1374 0.4361 0.1282 0.219 Uiso 1 1 calc R
C26 C -0.0752(8) 0.3649(4) 0.1463(5) 0.129(4) Uani 1 1 d DU
H26 H -0.0515 0.3734 0.1856 0.155 Uiso 1 1 calc R
C31 C 0.1625(5) 0.2895(2) 0.1653(3) 0.0555(16) Uani 1 1 d DU
C32 C 0.1914(5) 0.3127(3) 0.1127(4) 0.080(2) Uani 1 1 d DU
H32 H 0.1481 0.3174 0.0796 0.096 Uiso 1 1 calc R
C33 C 0.2830(6) 0.3288(3) 0.1087(5) 0.105(3) Uani 1 1 d DU
H33 H 0.3035 0.3442 0.0724 0.126 Uiso 1 1 calc R
C34 C 0.3446(6) 0.3227(4) 0.1563(5) 0.108(3) Uani 1 1 d DU
H34 H 0.4076 0.3347 0.1533 0.130 Uiso 1 1 calc R
C35 C 0.3176(6) 0.3001(5) 0.2077(5) 0.116(3) Uani 1 1 d DU
H35 H 0.3613 0.2959 0.2407 0.139 Uiso 1 1 calc R
C36 C 0.2252(6) 0.2827(3) 0.2122(4) 0.086(2) Uani 1 1 d DU
H36 H 0.2059 0.2661 0.2481 0.104 Uiso 1 1 calc R
C41 C 0.2671(4) 0.1143(3) 0.1233(3) 0.0574(17) Uani 1 1 d DU
C42 C 0.2769(5) 0.1627(3) 0.0940(3) 0.075(2) Uani 1 1 d DU
H42 H 0.2306 0.1896 0.0972 0.090 Uiso 1 1 calc R
C43 C 0.3563(6) 0.1709(4) 0.0595(4) 0.094(3) Uani 1 1 d DU
H43 H 0.3644 0.2038 0.0395 0.113 Uiso 1 1 calc R
C44 C 0.4212(7) 0.1323(4) 0.0547(5) 0.112(3) Uani 1 1 d DU
H44 H 0.4744 0.1382 0.0308 0.134 Uiso 1 1 calc R
C45 C 0.4121(6) 0.0852(4) 0.0832(5) 0.110(3) Uani 1 1 d DU
H45 H 0.4589 0.0586 0.0795 0.132 Uiso 1 1 calc R
C46 C 0.3352(5) 0.0756(3) 0.1177(4) 0.082(2) Uani 1 1 d DU
H46 H 0.3289 0.0424 0.1375 0.098 Uiso 1 1 calc R
C51 C 0.1275(4) 0.0162(3) 0.1576(3) 0.0600(17) Uani 1 1 d DU
C52 C 0.1197(7) -0.0173(3) 0.2056(4) 0.103(3) Uani 1 1 d DU
H52 H 0.1248 -0.0043 0.2457 0.124 Uiso 1 1 calc R
C53 C 0.1040(9) -0.0707(3) 0.1943(6) 0.141(5) Uani 1 1 d DU
H53 H 0.0979 -0.0943 0.2274 0.169 Uiso 1 1 calc R
C54 C 0.0973(7) -0.0900(4) 0.1383(5) 0.111(3) Uani 1 1 d DU
H54 H 0.0886 -0.1270 0.1316 0.134 Uiso 1 1 calc R
C55 C 0.1030(6) -0.0564(3) 0.0914(5) 0.093(3) Uani 1 1 d DU
H55 H 0.0959 -0.0697 0.0515 0.112 Uiso 1 1 calc R
C56 C 0.1190(5) -0.0034(3) 0.1006(4) 0.072(2) Uani 1 1 d DU
H56 H 0.1242 0.0198 0.0671 0.086 Uiso 1 1 calc R
Cl Cl 0.01127(13) 0.16258(7) 0.02491(7) 0.0599(4) Uani 1 1 d .
O3 O 0.0575(4) 0.2087(2) 0.0511(3) 0.0849(16) Uani 1 1 d .
O4 O 0.0564(4) 0.1161(2) 0.0479(3) 0.0949(18) Uani 1 1 d .
O5 O -0.0849(4) 0.1614(2) 0.0414(3) 0.0947(18) Uani 1 1 d .
O6 O 0.0159(4) 0.1639(2) -0.0388(2) 0.1012(19) Uani 1 1 d .
O7 O 0.0000 0.4598(5) 0.2500 0.099(5) Uani 0.50 2 d SPU
C61 C 0.0787(18) 0.4840(6) 0.2287(10) 0.121(7) Uani 0.50 1 d PU
H61A H 0.1068 0.5065 0.2610 0.145 Uiso 0.50 1 calc PR
H61B H 0.0592 0.5075 0.1949 0.145 Uiso 0.50 1 calc PR
C62 C 0.1485(17) 0.4488(9) 0.2087(10) 0.131(8) Uani 0.50 1 d PU
H62A H 0.1764 0.4295 0.2432 0.197 Uiso 0.50 1 calc PR
H62B H 0.1975 0.4690 0.1889 0.197 Uiso 0.50 1 calc PR
H62C H 0.1199 0.4234 0.1800 0.197 Uiso 0.50 1 calc PR

loop_
_atom_site_aniso_label
_atom_site_aniso_U_11
_atom_site_aniso_U_22
_atom_site_aniso_U_33
_atom_site_aniso_U_23
_atom_site_aniso_U_13
_atom_site_aniso_U_12
Au 0.04821(15) 0.04571(14) 0.03432(13) -0.00045(10) -0.00030(10) 0.00055(11)
Sb1 0.0453(3) 0.0504(2) 0.0465(2) -0.00073(19) -0.00711(19) -0.00192(19)
Sb3 0.0446(3) 0.0518(2) 0.0468(2) -0.00418(19) -0.00044(19) 0.00474(19)
Sb2 0.0527(3) 0.0421(2) 0.0532(3) 0.00391(19) 0.0081(2) 0.00135(19)
O1 0.057(3) 0.077(3) 0.049(3) 0.007(2) -0.007(2) -0.020(2)
O2 0.087(5) 0.046(3) 0.050(4) 0.000 0.021(4) 0.000
C1 0.055(4) 0.051(3) 0.047(4) 0.005(3) -0.003(3) -0.007(3)
C2 0.064(5) 0.074(5) 0.090(6) -0.017(4) 0.001(4) -0.006(4)
C3 0.088(6) 0.079(5) 0.104(7) -0.031(5) 0.000(5) 0.006(5)
C4 0.104(6) 0.067(5) 0.083(6) -0.016(4) -0.010(5) -0.017(4)
C5 0.087(6) 0.082(6) 0.114(7) -0.019(5) -0.036(5) -0.012(4)
C6 0.076(5) 0.070(4) 0.079(6) -0.012(4) -0.016(4) -0.002(4)
C11 0.057(4) 0.066(4) 0.055(4) -0.007(3) -0.012(3) 0.007(3)
C12 0.060(5) 0.107(6) 0.098(7) 0.010(5) 0.004(4) 0.010(4)
C13 0.067(5) 0.145(8) 0.098(7) -0.010(5) 0.009(5) 0.032(5)
C14 0.086(6) 0.111(7) 0.101(8) -0.017(5) -0.022(5) 0.040(6)
C15 0.113(7) 0.077(6) 0.116(8) 0.010(5) -0.017(6) 0.027(5)
C16 0.079(5) 0.071(5) 0.092(6) 0.013(4) -0.001(5) 0.017(4)
C21 0.055(4) 0.057(4) 0.064(4) 0.003(3) -0.001(3) 0.011(3)
C22 0.098(6) 0.069(5) 0.068(5) 0.002(4) -0.003(4) 0.012(4)
C23 0.100(7) 0.115(7) 0.070(6) 0.012(4) -0.011(5) 0.025(5)
C24 0.155(10) 0.130(8) 0.079(6) 0.015(6) -0.005(6) 0.090(8)
C25 0.294(18) 0.107(8) 0.140(11) -0.035(7) -0.079(10) 0.119(10)
C26 0.190(12) 0.093(6) 0.099(7) -0.026(5) -0.056(7) 0.068(7)
C31 0.056(4) 0.051(4) 0.060(4) 0.006(3) 0.013(3) -0.001(3)
C32 0.073(5) 0.087(5) 0.082(5) 0.020(4) 0.024(4) -0.006(4)
C33 0.070(5) 0.108(7) 0.140(8) 0.036(7) 0.049(5) 0.001(5)
C34 0.052(5) 0.091(6) 0.183(11) -0.002(7) 0.026(5) -0.010(5)
C35 0.062(5) 0.160(10) 0.124(8) -0.012(7) -0.018(5) -0.004(6)
C36 0.070(5) 0.123(7) 0.067(5) 0.011(5) 0.001(4) -0.011(5)
C41 0.048(4) 0.072(4) 0.053(4) -0.010(3) 0.009(3) -0.007(3)
C42 0.068(5) 0.088(5) 0.068(5) 0.010(4) 0.001(4) -0.005(4)
C43 0.079(6) 0.132(7) 0.071(6) 0.013(5) 0.000(5) -0.034(5)
C44 0.069(6) 0.177(9) 0.090(7) -0.022(7) 0.028(6) -0.030(6)
C45 0.050(5) 0.133(8) 0.149(10) -0.036(6) 0.024(6) 0.001(5)
C46 0.060(5) 0.093(5) 0.094(6) -0.006(5) 0.002(4) 0.008(4)
C51 0.050(4) 0.057(4) 0.072(4) -0.009(3) -0.004(4) 0.007(3)
C52 0.156(9) 0.065(5) 0.089(6) -0.004(4) 0.004(6) -0.002(6)
C53 0.230(14) 0.060(5) 0.132(8) 0.011(5) -0.004(10) -0.016(7)
C54 0.118(8) 0.055(5) 0.159(9) -0.018(5) -0.013(8) -0.007(5)
C55 0.088(6) 0.073(5) 0.119(7) -0.034(5) 0.000(6) 0.004(5)
C56 0.077(5) 0.061(4) 0.077(5) -0.010(4) -0.002(4) 0.000(4)
Cl 0.0672(11) 0.0753(11) 0.0371(8) -0.0050(8) -0.0009(8) 0.0055(9)
O3 0.094(4) 0.082(3) 0.078(4) -0.017(3) -0.003(3) -0.009(3)
O4 0.115(5) 0.079(4) 0.088(4) -0.006(3) -0.024(4) 0.025(3)
O5 0.072(4) 0.116(5) 0.097(5) 0.001(3) 0.017(3) 0.000(3)
O6 0.121(5) 0.149(5) 0.034(3) -0.005(3) 0.003(3) -0.003(4)
O7 0.188(17) 0.031(7) 0.079(11) 0.000 0.005(11) 0.000
C61 0.21(2) 0.038(9) 0.112(17) 0.019(9) -0.058(14) -0.055(9)
C62 0.163(19) 0.133(17) 0.099(16) 0.032(14) 0.014(15) -0.075(13)

loop_
_atom_type_symbol
_atom_type_description
_atom_type_scat_dispersion_real
_atom_type_scat_dispersion_imag
_atom_type_scat_source
C C 0.0033 0.0016 'International Tables Vol C Tables 4.2.6.8 and 6.1.1.4'
H H 0.0000 0.0000 'International Tables Vol C Tables 4.2.6.8 and 6.1.1.4'
Au Au -2.0133 8.8022 'International Tables Vol C Tables 4.2.6.8 and 6.1.1.4'
Sb Sb -0.5866 1.5461 'International Tables Vol C Tables 4.2.6.8 and 6.1.1.4'
Cl Cl 0.1484 0.1585 'International Tables Vol C Tables 4.2.6.8 and 6.1.1.4'
O O 0.0106 0.0060 'International Tables Vol C Tables 4.2.6.8 and 6.1.1.4'

loop_
_geom_angle_atom_site_label_1
_geom_angle_atom_site_label_2
_geom_angle_atom_site_label_3
_geom_angle
_geom_angle_site_symmetry_1
_geom_angle_site_symmetry_3
Sb1 Au Sb2 119.100(16) . .
Sb1 Au Sb3 121.294(15) . .
Sb2 Au Sb3 118.043(16) . .
Sb1 Au Au 93.176(13) . 2
Sb2 Au Au 94.352(11) . 2
Sb3 Au Au 94.965(13) . 2
O1 Sb1 C1 96.8(2) . .
O1 Sb1 C11 97.6(2) . .
C1 Sb1 C11 102.3(2) . .
O1 Sb1 Au 113.13(13) . .
C1 Sb1 Au 122.59(16) . .
C11 Sb1 Au 119.53(18) . .
O1 Sb3 C41 98.0(2) 2 .
O1 Sb3 C51 95.6(2) 2 .
C41 Sb3 C51 101.3(2) . .
O1 Sb3 Au 111.55(12) 2 .
C41 Sb3 Au 126.13(18) . .
C51 Sb3 Au 118.56(17) . .
O2 Sb2 C21 95.1(2) . .
O2 Sb2 C31 96.39(18) . .
C21 Sb2 C31 103.6(2) . .
O2 Sb2 Au 110.77(14) . .
C21 Sb2 Au 127.86(18) . .
C31 Sb2 Au 116.73(16) . .
Sb1 O1 Sb3 124.3(2) . 2
Sb2 O2 Sb2 126.8(3) . 2
C6 C1 C2 119.7(7) . .
C6 C1 Sb1 121.6(5) . .
C2 C1 Sb1 118.7(5) . .
C1 C2 C3 118.9(7) . .
C4 C3 C2 121.4(8) . .
C3 C4 C5 120.1(8) . .
C4 C5 C6 120.8(8) . .
C1 C6 C5 119.1(7) . .
C16 C11 C12 121.4(7) . .
C16 C11 Sb1 118.4(5) . .
C12 C11 Sb1 120.2(5) . .
C11 C12 C13 117.9(8) . .
C14 C13 C12 121.4(9) . .
C15 C14 C13 119.8(9) . .
C14 C15 C16 120.5(9) . .
C11 C16 C15 118.8(8) . .
C22 C21 C26 119.3(7) . .
C22 C21 Sb2 123.9(5) . .
C26 C21 Sb2 116.8(6) . .
C21 C22 C23 119.3(7) . .
C24 C23 C22 122.3(9) . .
C23 C24 C25 117.7(9) . .
C24 C25 C26 123.4(9) . .
C21 C26 C25 117.7(9) . .
C36 C31 C32 119.7(7) . .
C36 C31 Sb2 119.2(5) . .
C32 C31 Sb2 121.1(5) . .
C33 C32 C31 119.5(8) . .
C34 C33 C32 120.3(9) . .
C35 C34 C33 120.9(9) . .
C34 C35 C36 119.5(9) . .
C31 C36 C35 120.1(8) . .
C46 C41 C42 119.5(7) . .
C46 C41 Sb3 119.7(5) . .
C42 C41 Sb3 120.7(5) . .
C41 C42 C43 118.8(7) . .
C44 C43 C42 120.2(9) . .
C43 C44 C45 121.2(9) . .
C44 C45 C46 120.4(9) . .
C45 C46 C41 119.9(8) . .
C56 C51 C52 119.6(7) . .
C56 C51 Sb3 121.6(5) . .
C52 C51 Sb3 118.8(5) . .
C51 C52 C53 118.5(9) . .
C54 C53 C52 121.8(10) . .
C53 C54 C55 119.1(9) . .
C54 C55 C56 120.8(9) . .
C51 C56 C55 120.1(8) . .
O6 Cl O4 110.0(4) . .
O6 Cl O5 109.5(4) . .
O4 Cl O5 108.3(4) . .
O6 Cl O3 110.3(3) . .
O4 Cl O3 108.9(4) . .
O5 Cl O3 109.8(3) . .
C61 O7 C61 127(2) 2 .
O7 C61 C62 114.9(13) . .

loop_
_geom_bond_atom_site_label_1
_geom_bond_atom_site_label_2
_geom_bond_distance
_geom_bond_site_symmetry_2
Au Sb1 2.6048(5) .
Au Sb2 2.6137(5) .
Au Sb3 2.6173(5) .
Au Au 3.0320(4) 2
Sb1 O1 1.953(4) .
Sb1 C1 2.113(6) .
Sb1 C11 2.128(7) .
Sb3 O1 1.960(4) 2
Sb3 C41 2.109(6) .
Sb3 C51 2.128(7) .
Sb2 O2 1.953(2) .
Sb2 C21 2.109(7) .
Sb2 C31 2.118(7) .
O1 Sb3 1.960(4) 2
O2 Sb2 1.953(2) 2
C1 C6 1.382(8) .
C1 C2 1.389(8) .
C2 C3 1.400(9) .
C3 C4 1.340(10) .
C4 C5 1.359(10) .
C5 C6 1.401(9) .
C11 C16 1.369(8) .
C11 C12 1.373(9) .
C12 C13 1.400(10) .
C13 C14 1.363(11) .
C14 C15 1.352(11) .
C15 C16 1.406(10) .
C21 C22 1.366(9) .
C21 C26 1.372(9) .
C22 C23 1.398(10) .
C23 C24 1.328(10) .
C24 C25 1.329(12) .
C25 C26 1.402(11) .
C31 C36 1.358(9) .
C31 C32 1.380(8) .
C32 C33 1.370(10) .
C33 C34 1.359(11) .
C34 C35 1.344(11) .
C35 C36 1.392(10) .
C41 C46 1.382(8) .
C41 C42 1.392(8) .
C42 C43 1.401(9) .
C43 C44 1.348(10) .
C44 C45 1.354(11) .
C45 C46 1.378(10) .
C51 C56 1.360(9) .
C51 C52 1.367(9) .
C52 C53 1.384(10) .
C53 C54 1.337(11) .
C54 C55 1.346(10) .
C55 C56 1.369(9) .
Cl O6 1.419(5) .
Cl O4 1.422(5) .
Cl O5 1.429(6) .
Cl O3 1.446(5) .
O7 C61 1.37(2) 2
O7 C61 1.37(2) .
C61 C62 1.41(3) .
